data_4501668
loop_
_publ_author_name
'Vogt, Frederick G.'
'Copley, Royston C. B.'
'Mueller, Ronald L.'
'Spoors, Grant P.'
'Cacchio, Thomas N.'
'Carlton, Robert A.'
'Katrincic, Lee M.'
'Kennady, James M.'
'Parsons, Simon'
'Chetina, Olga V.'

_publ_section_title
;
 Isomorphism, Disorder, and Hydration in the Crystal Structures of Racemic
 and Single-Enantiomer Carvedilol Phosphate
;
_journal_issue 6
_journal_name_full 'Crystal Growth &amp; Design'
_journal_page_first 2713
_journal_paper_doi 10.1021/cg100209v
_journal_volume 10
_journal_year 2010
_chemical_absolute_configuration ad
_chemical_formula_moiety 'C24 H27 N2 O4 +, H2 O4 P -, 0.5 H2 O'
_chemical_formula_sum 'C24 H30 N2 O8.5 P'
_chemical_formula_weight 513.47
_chemical_name_systematic
;
 (2R)-1-(9H-Carbazol-4-yloxy)-3-[(2-{[2-(methyloxy)phenyl]oxy}ethyl)amino]-
 2-propanol, phosphoric acid salt, hemihydrate [ratio 1:1:0.5(H2O)]
;
_space_group_IT_number 5
_symmetry_cell_setting monoclinic
_symmetry_space_group_name_Hall 'C 2y'
_symmetry_space_group_name_H-M 'C 1 2 1'
_atom_sites_solution_primary direct
_audit_creation_method SHELXL-97
_cell_angle_alpha 90.00
_cell_angle_beta 108.1488(12)
_cell_angle_gamma 90.00
_cell_formula_units_Z 8
_cell_length_a 26.7679(6)
_cell_length_b 12.2428(3)
_cell_length_c 16.2786(4)
_cell_measurement_temperature 90(2)
_cell_volume 5069.3(2)
_computing_cell_refinement 'SMART V5.604 [NT] (Bruker, 2000)'
_computing_data_collection 'SMART V5.604 [NT] (Bruker, 2000)'
_computing_data_reduction 'SAINT+ V6.45A [NT] (Bruker, 2003)'
_computing_molecular_graphics 'SHELXTL V6.10 UNIX (Bruker, 2001)'
_computing_publication_material 'SHELXTL V6.10 UNIX (Bruker, 2001)'
_computing_structure_refinement 'SHELXTL V6.10 UNIX (Bruker, 2001)'
_computing_structure_solution 'SHELXTL V6.10 UNIX (Bruker, 2001)'
_diffrn_ambient_temperature 90(2)
_diffrn_measured_fraction_theta_full 0.980
_diffrn_measured_fraction_theta_max 0.980
_diffrn_measurement_device_type 'Bruker AXS SMART 6000'
_diffrn_measurement_method \w
_diffrn_radiation_collimation '0.8 mm double-pinhole'
_diffrn_radiation_monochromator 'graphite - parallel geometry'
_diffrn_radiation_source 'normal focus sealed tube'
_diffrn_radiation_type CuK\a
_diffrn_radiation_wavelength 1.54178
_diffrn_reflns_av_R_equivalents 0.0131
_diffrn_reflns_av_sigmaI/netI 0.0154
_diffrn_reflns_limit_h_max 32
_diffrn_reflns_limit_h_min -32
_diffrn_reflns_limit_k_max 14
_diffrn_reflns_limit_k_min -13
_diffrn_reflns_limit_l_max 20
_diffrn_reflns_limit_l_min -15
_diffrn_reflns_number 24604
_diffrn_reflns_theta_full 73.26
_diffrn_reflns_theta_max 73.26
_diffrn_reflns_theta_min 2.86
_exptl_absorpt_coefficient_mu 1.418
_exptl_absorpt_correction_T_max 0.8537
_exptl_absorpt_correction_T_min 0.6852
_exptl_absorpt_correction_type integration
_exptl_crystal_colour colourless
_exptl_crystal_density_diffrn 1.346
_exptl_crystal_density_method 'not measured'
_exptl_crystal_description plate
_exptl_crystal_F_000 2168
_exptl_crystal_size_max 0.28
_exptl_crystal_size_mid 0.28
_exptl_crystal_size_min 0.12
_refine_diff_density_max 0.390
_refine_diff_density_min -0.226
_refine_diff_density_rms 0.049
_refine_ls_abs_structure_details 'Flack H D (1983), Acta Cryst. A39, 876-881'
_refine_ls_abs_structure_Flack 0.001(13)
_refine_ls_extinction_method none
_refine_ls_goodness_of_fit_ref 1.036
_refine_ls_hydrogen_treatment mixed
_refine_ls_matrix_type full
_refine_ls_number_parameters 767
_refine_ls_number_reflns 9105
_refine_ls_number_restraints 163
_refine_ls_restrained_S_all 1.042
_refine_ls_R_factor_all 0.0357
_refine_ls_R_factor_gt 0.0353
_refine_ls_shift/su_max 0.001
_refine_ls_shift/su_mean 0.000
_refine_ls_structure_factor_coef Fsqd
_refine_ls_weighting_details 'calc w=1/[\s^2^(Fo^2^)+(0.0671P)^2^+2.5150P] where P=(Fo^2^+2Fc^2^)/3'
_refine_ls_weighting_scheme calc
_refine_ls_wR_factor_gt 0.0960
_refine_ls_wR_factor_ref 0.0964
_reflns_number_gt 8951
_reflns_number_total 9105
_reflns_threshold_expression >2sigma(I)
_cod_data_source_file cg100209v_si_002.cif
_cod_data_source_block I-R
_cod_original_sg_symbol_H-M C2
_cod_original_formula_sum 'C24 H30 N2 O8.50 P'
_cod_database_code 4501668

loop_
_symmetry_equiv_pos_as_xyz
'x, y, z'
'-x, y, -z'
'x+1/2, y+1/2, z'
'-x+1/2, y+1/2, -z'

loop_
_atom_site_label
_atom_site_type_symbol
_atom_site_fract_x
_atom_site_fract_y
_atom_site_fract_z
_atom_site_U_iso_or_equiv
_atom_site_adp_type
_atom_site_occupancy
_atom_site_symmetry_multiplicity
_atom_site_calc_flag
_atom_site_refinement_flags
_atom_site_disorder_assembly
_atom_site_disorder_group
C1 C 0.18697(7) 0.20042(19) 0.57307(13) 0.0314(4) Uani 1 1 d D . .
H1A H 0.1601 0.1885 0.5987 0.038 Uiso 1 1 calc R . .
C2 C 0.22953(7) 0.2675(2) 0.61155(12) 0.0322(5) Uani 1 1 d D . .
H2A H 0.2312 0.3040 0.6639 0.039 Uiso 1 1 calc R . .
C3 C 0.27017(7) 0.28312(19) 0.57545(12) 0.0302(4) Uani 1 1 d D . .
H3A H 0.2984 0.3309 0.6027 0.036 Uiso 1 1 calc R . .
C4 C 0.26938(7) 0.22928(18) 0.50038(12) 0.0272(4) Uani 1 1 d D . .
C5 C 0.23499(7) 0.0786(2) 0.31507(14) 0.0373(5) Uani 1 1 d D . .
H5A H 0.2686 0.1074 0.3191 0.045 Uiso 1 1 calc R . .
C6 C 0.20836(8) 0.0126(2) 0.24603(15) 0.0446(6) Uani 1 1 d D . .
H6A H 0.2242 -0.0044 0.2029 0.053 Uiso 1 1 calc R . .
C7 C 0.15853(8) -0.0292(2) 0.23881(16) 0.0442(6) Uani 1 1 d D . .
H7A H 0.1410 -0.0733 0.1904 0.053 Uiso 1 1 calc R . .
C8 C 0.13424(8) -0.0077(2) 0.30029(15) 0.0380(5) Uani 1 1 d D . .
H8A H 0.1003 -0.0357 0.2949 0.046 Uiso 1 1 calc R . .
N9 N 0.14683(6) 0.08682(15) 0.44139(12) 0.0305(4) Uani 1 1 d D . .
H9A H 0.1151(5) 0.079(2) 0.4437(16) 0.039(7) Uiso 1 1 d D . .
C10 C 0.18534(7) 0.15130(17) 0.49536(12) 0.0269(4) Uani 1 1 d D . .
C11 C 0.22627(7) 0.16397(18) 0.45796(12) 0.0259(4) Uani 1 1 d D . .
C12 C 0.21134(7) 0.10173(19) 0.37871(12) 0.0286(4) Uani 1 1 d D . .
C13 C 0.16139(7) 0.05677(19) 0.37069(14) 0.0325(5) Uani 1 1 d D . .
O14 O 0.30863(5) 0.23355(14) 0.46247(9) 0.0301(3) Uani 1 1 d D . .
C15 C 0.35476(6) 0.29288(18) 0.50744(12) 0.0273(4) Uani 1 1 d D . .
H15A H 0.3619 0.2851 0.5706 0.033 Uiso 1 1 calc R . .
H15B H 0.3498 0.3714 0.4926 0.033 Uiso 1 1 calc R . .
C16 C 0.40042(6) 0.24829(16) 0.48160(11) 0.0222(4) Uani 1 1 d D . .
H16A H 0.4034 0.1686 0.4957 0.027 Uiso 1 1 calc R . .
O17 O 0.44737(5) 0.29911(13) 0.53238(9) 0.0260(3) Uani 1 1 d D . .
H17A H 0.4459(10) 0.3680(9) 0.5271(17) 0.035(7) Uiso 1 1 d D . .
C18 C 0.39394(6) 0.26008(17) 0.38571(11) 0.0238(4) Uani 1 1 d D . .
H18A H 0.3663 0.2097 0.3517 0.029 Uiso 1 1 calc R . .
H18B H 0.3832 0.3357 0.3666 0.029 Uiso 1 1 calc R . .
N19 N 0.44519(5) 0.23383(14) 0.37111(10) 0.0204(3) Uani 1 1 d D . .
H19A H 0.4609(9) 0.2982(12) 0.3808(16) 0.033(7) Uiso 1 1 d D . .
H19B H 0.4613(9) 0.1854(17) 0.4104(12) 0.030(6) Uiso 1 1 d D . .
C20 C 0.44009(7) 0.18960(17) 0.28335(11) 0.0224(4) Uani 1 1 d . . .
H20A H 0.4202 0.2420 0.2388 0.027 Uiso 1 1 calc R . .
H20B H 0.4203 0.1200 0.2746 0.027 Uiso 1 1 calc R . .
C21 C 0.49359(7) 0.17039(17) 0.27343(12) 0.0234(4) Uani 1 1 d . . .
H21A H 0.4902 0.1526 0.2126 0.028 Uiso 1 1 calc R . .
H21B H 0.5157 0.2365 0.2904 0.028 Uiso 1 1 calc R . .
O22 O 0.51685(5) 0.08051(12) 0.32892(8) 0.0237(3) Uani 1 1 d . . .
C23 C 0.56760(7) 0.05452(17) 0.33535(12) 0.0243(4) Uani 1 1 d . . .
C24 C 0.58955(7) -0.02919(18) 0.39449(12) 0.0258(4) Uani 1 1 d . . .
C25 C 0.64062(8) -0.0638(2) 0.40713(15) 0.0356(5) Uani 1 1 d . . .
H25A H 0.6555 -0.1197 0.4478 0.043 Uiso 1 1 calc R . .
C26 C 0.66996(9) -0.0155(2) 0.35944(18) 0.0442(6) Uani 1 1 d . . .
H26A H 0.7049 -0.0392 0.3674 0.053 Uiso 1 1 calc R . .
C27 C 0.64871(9) 0.0656(2) 0.30144(17) 0.0425(6) Uani 1 1 d . . .
H27A H 0.6692 0.0978 0.2695 0.051 Uiso 1 1 calc R . .
C28 C 0.59712(8) 0.1020(2) 0.28837(14) 0.0322(4) Uani 1 1 d . . .
H28A H 0.5826 0.1584 0.2479 0.039 Uiso 1 1 calc R . .
O29 O 0.55636(5) -0.07141(13) 0.43621(9) 0.0290(3) Uani 1 1 d . . .
C30 C 0.57606(10) -0.1588(2) 0.49646(16) 0.0414(6) Uani 1 1 d . . .
H30A H 0.5845 -0.2217 0.4660 0.062 Uiso 1 1 calc R . .
H30B H 0.5493 -0.1797 0.5231 0.062 Uiso 1 1 calc R . .
H30C H 0.6079 -0.1345 0.5414 0.062 Uiso 1 1 calc R . .
P31 P 0.502552(16) 0.54278(4) 0.37758(3) 0.01864(10) Uani 1 1 d . . .
O32 O 0.47961(5) 0.43784(12) 0.33319(8) 0.0217(3) Uani 1 1 d . . .
O33 O 0.54911(5) 0.52488(12) 0.45877(8) 0.0220(3) Uani 1 1 d . . .
O34 O 0.52019(6) 0.61844(12) 0.31460(9) 0.0274(3) Uani 1 1 d D . .
H34A H 0.5171(14) 0.595(3) 0.2654(12) 0.072(11) Uiso 1 1 d D . .
O35 O 0.46003(5) 0.61298(13) 0.40136(8) 0.0245(3) Uani 1 1 d D . .
H35A H 0.4554(10) 0.585(2) 0.4454(11) 0.034(7) Uiso 1 1 d D . .
O36 O 0.5000 0.07854(17) 0.5000 0.0229(4) Uani 1 2 d SD . .
H36A H 0.5130(9) 0.0366(18) 0.4714(14) 0.033(6) Uiso 1 1 d D . .
C51 C 0.79735(13) 0.7970(3) -0.08453(19) 0.0279(6) Uani 0.784(5) 1 d PD A 1
H51A H 0.8242 0.8046 -0.1110 0.033 Uiso 0.784(5) 1 calc PR A 1
C52 C 0.75238(14) 0.7367(3) -0.12318(18) 0.0318(7) Uani 0.784(5) 1 d PD A 1
H52A H 0.7485 0.7015 -0.1768 0.038 Uiso 0.784(5) 1 calc PR A 1
C53 C 0.71258(15) 0.7267(2) -0.08479(18) 0.0325(7) Uani 0.784(5) 1 d PD A 1
H53A H 0.6822 0.6847 -0.1128 0.039 Uiso 0.784(5) 1 calc PR A 1
C54 C 0.71671(14) 0.7769(3) -0.0067(2) 0.0284(7) Uani 0.784(5) 1 d PD A 1
C55 C 0.75949(10) 0.9156(3) 0.1834(2) 0.0304(7) Uani 0.784(5) 1 d PD A 1
H55A H 0.7258 0.8887 0.1811 0.036 Uiso 0.784(5) 1 calc PR A 1
C56 C 0.78883(10) 0.9761(3) 0.2534(2) 0.0343(7) Uani 0.784(5) 1 d PD A 1
H56A H 0.7748 0.9917 0.2990 0.041 Uiso 0.784(5) 1 calc PR A 1
C57 C 0.83883(9) 1.0148(3) 0.2585(2) 0.0300(6) Uani 0.784(5) 1 d PD A 1
H57A H 0.8585 1.0550 0.3079 0.036 Uiso 0.784(5) 1 calc PR A 1
C58 C 0.86022(9) 0.9956(3) 0.1926(2) 0.0288(6) Uani 0.784(5) 1 d PD A 1
H58A H 0.8940 1.0227 0.1957 0.035 Uiso 0.784(5) 1 calc PR A 1
N59 N 0.84257(9) 0.9058(2) 0.0480(2) 0.0263(5) Uani 0.784(5) 1 d PD A 1
H59A H 0.8718 0.9228 0.0370 0.032 Uiso 0.784(5) 1 calc PR A 1
C60 C 0.80178(12) 0.8459(3) -0.0055(2) 0.0263(6) Uani 0.784(5) 1 d PD A 1
C61 C 0.76203(12) 0.8360(2) 0.0350(2) 0.0255(6) Uani 0.784(5) 1 d PD A 1
C62 C 0.78032(11) 0.8944(3) 0.1157(3) 0.0283(7) Uani 0.784(5) 1 d PD A 1
C63 C 0.83063(10) 0.9353(2) 0.1216(2) 0.0253(6) Uani 0.784(5) 1 d PD A 1
O64 O 0.67810(10) 0.7725(2) 0.03288(15) 0.0331(6) Uani 0.784(5) 1 d PD A 1
C65 C 0.65939(10) 0.6652(2) 0.0429(2) 0.0381(7) Uani 0.784(5) 1 d PD A 1
H65A H 0.6842 0.6290 0.0937 0.046 Uiso 0.784(5) 1 calc PR A 1
H65B H 0.6571 0.6207 -0.0090 0.046 Uiso 0.784(5) 1 calc PR A 1
C66 C 0.60587(8) 0.6737(3) 0.0548(2) 0.0254(7) Uani 0.784(5) 1 d PD A 1
H66A H 0.5965 0.5998 0.0717 0.030 Uiso 0.784(5) 1 calc PR A 1
O67 O 0.56590(11) 0.7054(2) -0.02133(14) 0.0307(6) Uani 0.784(5) 1 d PD A 1
H67A H 0.5599 0.6540 -0.0573 0.046 Uiso 0.784(5) 1 calc PR A 1
C68 C 0.60568(9) 0.7526(3) 0.1264(2) 0.0247(7) Uani 0.784(5) 1 d PD A 1
H68A H 0.6302 0.7266 0.1819 0.030 Uiso 0.784(5) 1 calc PR A 1
H68B H 0.6176 0.8255 0.1139 0.030 Uiso 0.784(5) 1 calc PR A 1
C51' C 0.8094(5) 0.8249(14) -0.0647(7) 0.048(5) Uiso 0.216(5) 1 d PD A 2
H51B H 0.8336 0.8514 -0.0920 0.058 Uiso 0.216(5) 1 calc PR A 2
C52' C 0.7700(5) 0.7522(11) -0.1061(6) 0.035(4) Uiso 0.216(5) 1 d PD A 2
H52B H 0.7685 0.7242 -0.1613 0.042 Uiso 0.216(5) 1 calc PR A 2
C53' C 0.7322(5) 0.7194(12) -0.0680(7) 0.050(5) Uiso 0.216(5) 1 d PD A 2
H53B H 0.7069 0.6658 -0.0959 0.060 Uiso 0.216(5) 1 calc PR A 2
C54' C 0.7312(3) 0.7639(10) 0.0098(6) 0.031(4) Uiso 0.216(5) 1 d PD A 2
C55' C 0.7657(4) 0.8868(12) 0.2079(6) 0.046(5) Uiso 0.216(5) 1 d PD A 2
H55B H 0.7353 0.8454 0.2056 0.055 Uiso 0.216(5) 1 calc PR A 2
C56' C 0.7902(4) 0.9502(10) 0.2793(6) 0.034(3) Uiso 0.216(5) 1 d PD A 2
H56B H 0.7744 0.9581 0.3237 0.041 Uiso 0.216(5) 1 calc PR A 2
C57' C 0.8378(5) 1.0030(12) 0.2875(7) 0.047(5) Uiso 0.216(5) 1 d PD A 2
H57B H 0.8545 1.0438 0.3383 0.056 Uiso 0.216(5) 1 calc PR A 2
C58' C 0.8610(4) 0.9967(11) 0.2230(7) 0.035(4) Uiso 0.216(5) 1 d PD A 2
H58B H 0.8936 1.0317 0.2289 0.041 Uiso 0.216(5) 1 calc PR A 2
N59' N 0.8488(4) 0.9225(11) 0.0750(6) 0.041(4) Uiso 0.216(5) 1 d PD A 2
H59B H 0.8767 0.9505 0.0654 0.049 Uiso 0.216(5) 1 calc PR A 2
C60' C 0.8122(4) 0.8575(11) 0.0182(6) 0.026(3) Uiso 0.216(5) 1 d PD A 2
C61' C 0.7736(4) 0.8272(11) 0.0577(6) 0.042(5) Uiso 0.216(5) 1 d PD A 2
C62' C 0.7866(4) 0.8847(11) 0.1389(6) 0.033(4) Uiso 0.216(5) 1 d PD A 2
C63' C 0.8353(4) 0.9374(12) 0.1491(6) 0.033(4) Uiso 0.216(5) 1 d PD A 2
O64' O 0.6939(2) 0.7377(8) 0.0494(4) 0.038(3) Uiso 0.216(5) 1 d PD A 2
C65' C 0.6418(2) 0.7228(8) -0.0074(4) 0.022(2) Uiso 0.216(5) 1 d PD A 2
H65C H 0.6415 0.6623 -0.0478 0.027 Uiso 0.216(5) 1 calc PR A 2
H65D H 0.6303 0.7900 -0.0419 0.027 Uiso 0.216(5) 1 calc PR A 2
C66' C 0.6039(3) 0.6973(9) 0.0416(6) 0.047(6) Uiso 0.216(5) 1 d PD A 2
H66B H 0.6141 0.6252 0.0708 0.056 Uiso 0.216(5) 1 calc PR A 2
O67' O 0.5526(3) 0.6864(10) -0.0183(6) 0.031(3) Uiso 0.216(5) 1 d PD A 2
H67B H 0.5472 0.6207 -0.0336 0.047 Uiso 0.216(5) 1 calc PR A 2
C68' C 0.6011(3) 0.7795(10) 0.1098(6) 0.026(4) Uiso 0.216(5) 1 d PD A 2
H68C H 0.6321 0.7710 0.1619 0.031 Uiso 0.216(5) 1 calc PR A 2
H68D H 0.6013 0.8546 0.0874 0.031 Uiso 0.216(5) 1 calc PR A 2
N69 N 0.55147(6) 0.76090(15) 0.13310(10) 0.0230(3) Uani 1 1 d D . .
H69A H 0.5376(9) 0.6961(12) 0.1361(16) 0.035(7) Uiso 1 1 d D . .
H69B H 0.5303(8) 0.7932(19) 0.0869(10) 0.027(6) Uiso 1 1 d D . .
C70 C 0.55128(7) 0.81599(17) 0.21508(11) 0.0248(4) Uani 1 1 d . A .
H70A H 0.5691 0.8876 0.2194 0.030 Uiso 1 1 calc R . .
H70B H 0.5714 0.7710 0.2649 0.030 Uiso 1 1 calc R . .
C71 C 0.49668(8) 0.83313(17) 0.21972(12) 0.0256(4) Uani 1 1 d . . .
H71A H 0.4757 0.7656 0.2029 0.031 Uiso 1 1 calc R A .
H71B H 0.4979 0.8529 0.2793 0.031 Uiso 1 1 calc R . .
O72 O 0.47381(5) 0.91973(12) 0.16137(9) 0.0261(3) Uani 1 1 d . A .
C73 C 0.42386(8) 0.95152(18) 0.15635(12) 0.0262(4) Uani 1 1 d . . .
C74 C 0.40247(8) 1.03259(19) 0.09442(13) 0.0286(4) Uani 1 1 d . A .
C75 C 0.35293(8) 1.0743(2) 0.08453(14) 0.0360(5) Uani 1 1 d . . .
H75A H 0.3386 1.1295 0.0428 0.043 Uiso 1 1 calc R A .
C76 C 0.32424(9) 1.0346(3) 0.13650(16) 0.0430(6) Uani 1 1 d . A .
H76A H 0.2902 1.0631 0.1300 0.052 Uiso 1 1 calc R . .
C77 C 0.34473(9) 0.9543(2) 0.19716(16) 0.0409(5) Uani 1 1 d . . .
H77A H 0.3249 0.9278 0.2322 0.049 Uiso 1 1 calc R A .
C78 C 0.39486(8) 0.9119(2) 0.20693(14) 0.0315(4) Uani 1 1 d . A .
H78A H 0.4089 0.8560 0.2482 0.038 Uiso 1 1 calc R . .
O79 O 0.43506(6) 1.06559(14) 0.04826(10) 0.0338(3) Uani 1 1 d . . .
C80 C 0.41720(11) 1.1524(2) -0.01261(18) 0.0479(6) Uani 1 1 d . A .
H80A H 0.3857 1.1289 -0.0586 0.072 Uiso 1 1 calc R . .
H80B H 0.4449 1.1714 -0.0378 0.072 Uiso 1 1 calc R . .
H80C H 0.4088 1.2163 0.0168 0.072 Uiso 1 1 calc R . .
P81 P 0.489907(18) 0.45091(4) 0.11797(3) 0.02241(11) Uani 1 1 d . . .
O82 O 0.50597(8) 0.56209(14) 0.15794(11) 0.0429(4) Uani 1 1 d . . .
O83 O 0.44598(5) 0.45708(15) 0.03385(9) 0.0324(3) Uani 1 1 d . . .
O84 O 0.47235(7) 0.37696(13) 0.18189(9) 0.0335(3) Uani 1 1 d D . .
H84A H 0.4761(13) 0.407(3) 0.2299(13) 0.060(10) Uiso 1 1 d D . .
O85 O 0.53756(6) 0.38828(15) 0.10463(9) 0.0332(4) Uani 1 1 d D . .
H85A H 0.5470(10) 0.412(3) 0.0642(13) 0.043(8) Uiso 1 1 d D . .
O86 O 0.5000 0.91003(18) 0.0000 0.0267(4) Uani 1 2 d SD . .
H86A H 0.4808(9) 0.951(2) 0.0178(18) 0.046(8) Uiso 1 1 d D . .

loop_
_atom_site_aniso_label
_atom_site_aniso_U_11
_atom_site_aniso_U_22
_atom_site_aniso_U_33
_atom_site_aniso_U_23
_atom_site_aniso_U_13
_atom_site_aniso_U_12
C1 0.0261(9) 0.0355(12) 0.0378(10) 0.0109(9) 0.0176(8) 0.0077(8)
C2 0.0301(9) 0.0407(13) 0.0299(9) 0.0051(8) 0.0151(8) 0.0087(9)
C3 0.0244(9) 0.0376(13) 0.0305(9) 0.0001(8) 0.0111(7) 0.0020(8)
C4 0.0192(8) 0.0337(12) 0.0305(9) 0.0029(8) 0.0102(7) 0.0023(8)
C5 0.0194(8) 0.0512(15) 0.0430(12) -0.0103(11) 0.0122(8) -0.0043(9)
C6 0.0241(10) 0.0644(19) 0.0458(13) -0.0178(12) 0.0118(9) 0.0010(10)
C7 0.0243(10) 0.0534(17) 0.0519(13) -0.0196(12) 0.0073(9) -0.0022(10)
C8 0.0208(9) 0.0359(13) 0.0566(14) -0.0103(10) 0.0112(9) -0.0026(8)
N9 0.0215(7) 0.0284(10) 0.0459(10) -0.0003(8) 0.0167(7) -0.0026(7)
C10 0.0197(8) 0.0248(11) 0.0391(10) 0.0090(8) 0.0133(7) 0.0048(7)
C11 0.0189(8) 0.0264(11) 0.0341(10) 0.0048(8) 0.0107(7) 0.0027(7)
C12 0.0202(8) 0.0289(11) 0.0374(10) -0.0013(9) 0.0101(7) 0.0017(8)
C13 0.0231(9) 0.0304(12) 0.0471(12) -0.0003(9) 0.0153(8) 0.0026(8)
O14 0.0187(6) 0.0422(10) 0.0323(7) -0.0093(6) 0.0121(5) -0.0061(6)
C15 0.0209(8) 0.0315(12) 0.0326(9) -0.0077(8) 0.0127(7) -0.0029(8)
C16 0.0178(7) 0.0210(9) 0.0280(8) -0.0041(7) 0.0073(6) -0.0022(7)
O17 0.0187(6) 0.0239(8) 0.0350(7) -0.0075(6) 0.0076(5) -0.0017(5)
C18 0.0169(8) 0.0258(10) 0.0299(9) 0.0007(7) 0.0092(6) 0.0000(7)
N19 0.0199(7) 0.0182(8) 0.0247(7) -0.0003(6) 0.0094(5) -0.0023(6)
C20 0.0266(8) 0.0186(10) 0.0230(8) -0.0002(7) 0.0090(7) -0.0011(7)
C21 0.0323(9) 0.0167(9) 0.0244(8) 0.0021(7) 0.0134(7) -0.0008(7)
O22 0.0262(6) 0.0202(7) 0.0296(6) 0.0022(5) 0.0158(5) 0.0022(5)
C23 0.0278(9) 0.0207(10) 0.0280(9) -0.0052(7) 0.0138(7) 0.0000(7)
C24 0.0255(9) 0.0249(11) 0.0292(9) -0.0067(8) 0.0118(7) 0.0004(7)
C25 0.0282(10) 0.0379(14) 0.0411(11) -0.0022(9) 0.0113(8) 0.0063(9)
C26 0.0259(10) 0.0534(17) 0.0573(14) -0.0037(12) 0.0190(10) 0.0014(10)
C27 0.0367(11) 0.0432(15) 0.0574(14) -0.0041(11) 0.0289(10) -0.0079(10)
C28 0.0324(10) 0.0291(12) 0.0418(11) -0.0039(9) 0.0213(8) -0.0043(8)
O29 0.0320(7) 0.0277(8) 0.0320(7) 0.0053(6) 0.0165(5) 0.0092(6)
C30 0.0436(12) 0.0403(15) 0.0449(12) 0.0164(11) 0.0207(10) 0.0166(10)
P31 0.02124(19) 0.0165(2) 0.0204(2) 0.00186(16) 0.00967(15) 0.00016(16)
O32 0.0265(6) 0.0201(7) 0.0208(5) 0.0020(5) 0.0107(4) -0.0019(5)
O33 0.0188(5) 0.0227(7) 0.0270(6) 0.0009(5) 0.0107(5) -0.0005(5)
O34 0.0409(7) 0.0190(7) 0.0266(7) 0.0016(6) 0.0166(6) -0.0044(6)
O35 0.0256(6) 0.0252(8) 0.0229(6) 0.0036(5) 0.0080(5) 0.0066(5)
O36 0.0295(9) 0.0175(10) 0.0270(9) 0.000 0.0163(7) 0.000
C51 0.0371(17) 0.0265(17) 0.0259(12) 0.0066(13) 0.0182(13) 0.0080(15)
C52 0.0341(18) 0.0384(18) 0.0224(12) 0.0007(11) 0.0078(12) 0.0032(15)
C53 0.0364(18) 0.0320(17) 0.0281(12) 0.0024(11) 0.0089(13) 0.0001(12)
C54 0.0275(14) 0.0284(16) 0.0313(13) 0.0015(12) 0.0121(12) 0.0011(13)
C55 0.0245(13) 0.0376(18) 0.0327(14) -0.0029(15) 0.0143(10) -0.0020(11)
C56 0.0298(14) 0.047(2) 0.0289(15) -0.0012(15) 0.0135(11) 0.0013(12)
C57 0.0244(13) 0.0334(17) 0.0304(16) -0.0052(13) 0.0061(11) 0.0038(10)
C58 0.0200(12) 0.0339(17) 0.0318(17) 0.0004(13) 0.0073(11) 0.0008(10)
N59 0.0208(11) 0.0322(14) 0.0291(13) -0.0006(11) 0.0122(10) -0.0017(9)
C60 0.0273(14) 0.0262(16) 0.0248(14) 0.0044(12) 0.0074(13) 0.0018(11)
C61 0.0255(12) 0.0278(16) 0.0262(12) 0.0056(12) 0.0124(12) 0.0042(11)
C62 0.0250(13) 0.0318(18) 0.0307(15) 0.0031(15) 0.0123(12) 0.0002(11)
C63 0.0242(13) 0.0283(17) 0.0258(16) 0.0014(12) 0.0111(11) 0.0045(10)
O64 0.0340(11) 0.0317(12) 0.0418(11) -0.0075(10) 0.0236(9) -0.0107(10)
C65 0.0309(13) 0.0305(16) 0.0583(18) 0.0072(13) 0.0219(12) 0.0038(11)
C66 0.0206(13) 0.0180(14) 0.0422(15) -0.0048(13) 0.0165(10) -0.0033(9)
O67 0.0275(11) 0.0310(13) 0.0357(12) -0.0168(9) 0.0129(9) -0.0026(10)
C68 0.0201(13) 0.0226(16) 0.0315(14) 0.0013(14) 0.0081(9) -0.0016(10)
N69 0.0229(7) 0.0220(9) 0.0247(7) -0.0017(6) 0.0083(6) -0.0030(6)
C70 0.0327(9) 0.0206(10) 0.0217(8) -0.0011(7) 0.0093(7) -0.0031(7)
C71 0.0372(10) 0.0193(10) 0.0238(9) 0.0011(7) 0.0146(7) -0.0013(8)
O72 0.0347(7) 0.0195(7) 0.0298(7) 0.0039(5) 0.0183(5) 0.0036(5)
C73 0.0315(9) 0.0218(10) 0.0296(9) -0.0069(8) 0.0158(7) -0.0029(8)
C74 0.0335(10) 0.0245(11) 0.0307(9) -0.0017(8) 0.0140(7) 0.0010(8)
C75 0.0318(10) 0.0377(14) 0.0380(11) -0.0016(9) 0.0102(8) 0.0029(9)
C76 0.0270(10) 0.0518(16) 0.0518(13) -0.0039(12) 0.0146(9) 0.0017(10)
C77 0.0334(10) 0.0431(14) 0.0536(13) -0.0074(11) 0.0243(9) -0.0115(10)
C78 0.0353(10) 0.0261(11) 0.0380(10) -0.0018(8) 0.0185(8) -0.0059(8)
O79 0.0432(8) 0.0284(9) 0.0370(7) 0.0096(6) 0.0232(6) 0.0109(6)
C80 0.0598(15) 0.0403(16) 0.0517(14) 0.0209(12) 0.0292(12) 0.0188(12)
P81 0.0307(2) 0.0177(3) 0.0237(2) 0.00226(18) 0.01568(17) 0.00159(18)
O82 0.0825(12) 0.0229(9) 0.0420(8) -0.0065(6) 0.0464(9) -0.0138(8)
O83 0.0239(6) 0.0455(9) 0.0340(7) 0.0156(7) 0.0178(5) 0.0092(6)
O84 0.0582(9) 0.0225(8) 0.0244(7) 0.0014(6) 0.0196(6) -0.0069(7)
O85 0.0313(7) 0.0449(10) 0.0205(6) -0.0013(6) 0.0041(5) 0.0148(7)
O86 0.0381(10) 0.0196(10) 0.0308(10) 0.000 0.0228(8) 0.000

loop_
_atom_type_symbol
_atom_type_description
_atom_type_scat_dispersion_real
_atom_type_scat_dispersion_imag
_atom_type_scat_source
C C 0.0181 0.0091 'International Tables Vol C Tables 4.2.6.8 and 6.1.1.4'
H H 0.0000 0.0000 'International Tables Vol C Tables 4.2.6.8 and 6.1.1.4'
N N 0.0311 0.0180 'International Tables Vol C Tables 4.2.6.8 and 6.1.1.4'
O O 0.0492 0.0322 'International Tables Vol C Tables 4.2.6.8 and 6.1.1.4'
P P 0.2955 0.4335 'International Tables Vol C Tables 4.2.6.8 and 6.1.1.4'

loop_
_exptl_crystal_face_index_h
_exptl_crystal_face_index_k
_exptl_crystal_face_index_l
_exptl_crystal_face_perp_dist
1.00 0.00 0.00 0.0600
-1.00 0.00 0.00 0.0600
0.00 1.00 0.00 0.1400
0.00 -1.00 0.00 0.1400
0.00 0.00 1.00 0.1400
0.00 0.00 -1.00 0.1400

loop_
_geom_angle_atom_site_label_1
_geom_angle_atom_site_label_2
_geom_angle_atom_site_label_3
_geom_angle
_geom_angle_publ_flag
C2 C1 C10 117.16(17) yes
C2 C1 H1A 121.4 ?
C10 C1 H1A 121.4 ?
C1 C2 C3 121.82(18) yes
C1 C2 H2A 119.1 ?
C3 C2 H2A 119.1 ?
C4 C3 C2 120.37(19) yes
C4 C3 H3A 119.8 ?
C2 C3 H3A 119.8 ?
O14 C4 C3 125.09(17) yes
O14 C4 C11 115.39(16) yes
C3 C4 C11 119.52(16) yes
C6 C5 C12 118.72(18) yes
C6 C5 H5A 120.6 ?
C12 C5 H5A 120.6 ?
C5 C6 C7 121.1(2) yes
C5 C6 H6A 119.4 ?
C7 C6 H6A 119.4 ?
C8 C7 C6 121.5(2) yes
C8 C7 H7A 119.3 ?
C6 C7 H7A 119.3 ?
C7 C8 C13 117.50(18) yes
C7 C8 H8A 121.2 ?
C13 C8 H8A 121.2 ?
C13 N9 C10 109.67(15) yes
C13 N9 H9A 122.9(17) ?
C10 N9 H9A 125.8(18) ?
N9 C10 C1 129.39(16) yes
N9 C10 C11 108.30(17) yes
C1 C10 C11 122.31(18) yes
C4 C11 C10 118.68(17) yes
C4 C11 C12 134.45(16) yes
C10 C11 C12 106.86(16) yes
C5 C12 C13 119.01(18) yes
C5 C12 C11 134.80(17) yes
C13 C12 C11 106.19(15) yes
N9 C13 C8 128.90(18) yes
N9 C13 C12 108.96(17) yes
C8 C13 C12 122.13(18) yes
C4 O14 C15 116.77(14) yes
O14 C15 C16 108.63(15) yes
O14 C15 H15A 110.0 ?
C16 C15 H15A 110.0 ?
O14 C15 H15B 110.0 ?
C16 C15 H15B 110.0 ?
H15A C15 H15B 108.3 ?
O17 C16 C15 109.05(14) yes
O17 C16 C18 110.73(14) yes
C15 C16 C18 114.00(15) yes
O17 C16 H16A 107.6 ?
C15 C16 H16A 107.6 ?
C18 C16 H16A 107.6 ?
C16 O17 H17A 111.9(18) ?
N19 C18 C16 108.95(13) yes
N19 C18 H18A 109.9 ?
C16 C18 H18A 109.9 ?
N19 C18 H18B 109.9 ?
C16 C18 H18B 109.9 ?
H18A C18 H18B 108.3 ?
C20 N19 C18 114.46(14) yes
C20 N19 H19A 113.0(17) ?
C18 N19 H19A 100.9(17) ?
C20 N19 H19B 109.2(17) ?
C18 N19 H19B 107.2(16) ?
H19A N19 H19B 112(2) ?
N19 C20 C21 110.60(14) yes
N19 C20 H20A 109.5 ?
C21 C20 H20A 109.5 ?
N19 C20 H20B 109.5 ?
C21 C20 H20B 109.5 ?
H20A C20 H20B 108.1 ?
O22 C21 C20 106.97(14) yes
O22 C21 H21A 110.3 ?
C20 C21 H21A 110.3 ?
O22 C21 H21B 110.3 ?
C20 C21 H21B 110.3 ?
H21A C21 H21B 108.6 ?
C23 O22 C21 116.88(14) yes
O22 C23 C28 125.69(19) yes
O22 C23 C24 114.59(17) yes
C28 C23 C24 119.71(18) yes
O29 C24 C25 124.9(2) yes
O29 C24 C23 114.59(16) yes
C25 C24 C23 120.6(2) yes
C24 C25 C26 119.3(2) yes
C24 C25 H25A 120.4 ?
C26 C25 H25A 120.4 ?
C27 C26 C25 120.4(2) yes
C27 C26 H26A 119.8 ?
C25 C26 H26A 119.8 ?
C26 C27 C28 120.9(2) yes
C26 C27 H27A 119.5 ?
C28 C27 H27A 119.5 ?
C23 C28 C27 119.1(2) yes
C23 C28 H28A 120.5 ?
C27 C28 H28A 120.5 ?
C24 O29 C30 117.43(16) yes
O29 C30 H30A 109.5 ?
O29 C30 H30B 109.5 ?
H30A C30 H30B 109.5 ?
O29 C30 H30C 109.5 ?
H30A C30 H30C 109.5 ?
H30B C30 H30C 109.5 ?
O32 P31 O33 113.21(8) yes
O32 P31 O34 110.64(8) yes
O33 P31 O34 108.79(8) yes
O32 P31 O35 111.52(8) yes
O33 P31 O35 108.98(7) yes
O34 P31 O35 103.20(8) yes
P31 O34 H34A 118(3) ?
P31 O35 H35A 108(2) ?
C52 C51 C60 117.5(2) yes
C52 C51 H51A 121.3 ?
C60 C51 H51A 121.3 ?
C51 C52 C53 121.3(2) yes
C51 C52 H52A 119.4 ?
C53 C52 H52A 119.4 ?
C54 C53 C52 121.1(3) yes
C54 C53 H53A 119.4 ?
C52 C53 H53A 119.4 ?
O64 C54 C53 123.7(3) yes
O64 C54 C61 117.2(2) yes
C53 C54 C61 119.1(2) yes
C56 C55 C62 118.9(2) yes
C56 C55 H55A 120.5 ?
C62 C55 H55A 120.5 ?
C55 C56 C57 121.2(3) yes
C55 C56 H56A 119.4 ?
C57 C56 H56A 119.4 ?
C58 C57 C56 121.1(2) yes
C58 C57 H57A 119.5 ?
C56 C57 H57A 119.5 ?
C57 C58 C63 117.9(2) yes
C57 C58 H58A 121.1 ?
C63 C58 H58A 121.1 ?
C60 N59 C63 109.65(19) yes
C60 N59 H59A 125.2 ?
C63 N59 H59A 125.2 ?
N59 C60 C51 129.6(2) yes
N59 C60 C61 108.2(2) yes
C51 C60 C61 122.2(3) yes
C54 C61 C60 118.8(2) yes
C54 C61 C62 134.32(19) yes
C60 C61 C62 106.9(2) yes
C55 C62 C63 118.9(3) yes
C55 C62 C61 134.6(2) yes
C63 C62 C61 106.5(2) yes
N59 C63 C58 129.3(2) yes
N59 C63 C62 108.8(2) yes
C58 C63 C62 121.9(3) yes
C54 O64 C65 115.4(2) yes
O64 C65 C66 109.3(2) yes
O64 C65 H65A 109.8 ?
C66 C65 H65A 109.8 ?
O64 C65 H65B 109.8 ?
C66 C65 H65B 109.8 ?
H65A C65 H65B 108.3 ?
O67 C66 C65 113.3(3) yes
O67 C66 C68 108.4(3) yes
C65 C66 C68 111.9(2) yes
O67 C66 H66A 107.6 ?
C65 C66 H66A 107.6 ?
C68 C66 H66A 107.6 ?
N69 C68 C66 109.63(17) yes
N69 C68 H68A 109.7 ?
C66 C68 H68A 109.7 ?
N69 C68 H68B 109.7 ?
C66 C68 H68B 109.7 ?
H68A C68 H68B 108.2 ?
C52' C51' C60' 117.5(5) yes
C52' C51' H51B 121.3 ?
C60' C51' H51B 121.3 ?
C51' C52' C53' 121.0(5) yes
C51' C52' H52B 119.5 ?
C53' C52' H52B 119.5 ?
C54' C53' C52' 121.0(5) yes
C54' C53' H53B 119.5 ?
C52' C53' H53B 119.5 ?
O64' C54' C53' 123.9(5) yes
O64' C54' C61' 116.6(5) yes
C53' C54' C61' 118.9(5) yes
C56' C55' C62' 118.7(5) yes
C56' C55' H55B 120.7 ?
C62' C55' H55B 120.7 ?
C55' C56' C57' 121.4(5) yes
C55' C56' H56B 119.3 ?
C57' C56' H56B 119.3 ?
C58' C57' C56' 121.0(5) yes
C58' C57' H57B 119.5 ?
C56' C57' H57B 119.5 ?
C57' C58' C63' 117.9(5) yes
C57' C58' H58B 121.0 ?
C63' C58' H58B 121.0 ?
C60' N59' C63' 109.9(4) yes
C60' N59' H59B 125.0 ?
C63' N59' H59B 125.0 ?
N59' C60' C51' 129.3(5) yes
N59' C60' C61' 108.2(4) yes
C51' C60' C61' 122.5(5) yes
C54' C61' C60' 118.1(4) yes
C54' C61' C62' 134.9(5) yes
C60' C61' C62' 106.5(4) yes
C55' C62' C63' 118.6(5) yes
C55' C62' C61' 134.5(5) yes
C63' C62' C61' 106.4(4) yes
N59' C63' C58' 129.3(5) yes
N59' C63' C62' 108.6(4) yes
C58' C63' C62' 122.0(5) yes
C54' O64' C65' 115.4(5) yes
O64' C65' C66' 111.7(5) yes
O64' C65' H65C 109.3 ?
C66' C65' H65C 109.3 ?
O64' C65' H65D 109.3 ?
C66' C65' H65D 109.3 ?
H65C C65' H65D 108.0 ?
O67' C66' C65' 108.9(6) yes
O67' C66' C68' 107.9(6) yes
C65' C66' C68' 116.4(6) yes
O67' C66' H66B 107.8 ?
C65' C66' H66B 107.8 ?
C68' C66' H66B 107.8 ?
C66' O67' H67B 109.5 ?
N69 C68' C66' 109.4(4) yes
N69 C68' H68C 109.8 ?
C66' C68' H68C 109.8 ?
N69 C68' H68D 109.8 ?
C66' C68' H68D 109.8 ?
H68C C68' H68D 108.3 ?
C68 N69 C70 111.68(15) yes
C68 N69 C68' 16.0(5) yes
C70 N69 C68' 113.8(3) yes
C68 N69 H69A 112.2(17) ?
C70 N69 H69A 103.7(17) ?
C68' N69 H69A 124.6(18) ?
C68 N69 H69B 110.4(15) ?
C70 N69 H69B 112.3(16) ?
C68' N69 H69B 95.7(16) ?
H69A N69 H69B 106(2) ?
N69 C70 C71 112.43(15) yes
N69 C70 H70A 109.1 ?
C71 C70 H70A 109.1 ?
N69 C70 H70B 109.1 ?
C71 C70 H70B 109.1 ?
H70A C70 H70B 107.8 ?
O72 C71 C70 107.01(15) yes
O72 C71 H71A 110.3 ?
C70 C71 H71A 110.3 ?
O72 C71 H71B 110.3 ?
C70 C71 H71B 110.3 ?
H71A C71 H71B 108.6 ?
C73 O72 C71 117.30(15) yes
O72 C73 C78 125.6(2) yes
O72 C73 C74 114.57(17) yes
C78 C73 C74 119.78(19) yes
O79 C74 C75 125.1(2) yes
O79 C74 C73 114.41(17) yes
C75 C74 C73 120.45(19) yes
C74 C75 C76 119.3(2) yes
C74 C75 H75A 120.4 ?
C76 C75 H75A 120.4 ?
C77 C76 C75 120.7(2) yes
C77 C76 H76A 119.6 ?
C75 C76 H76A 119.6 ?
C76 C77 C78 119.9(2) yes
C76 C77 H77A 120.1 ?
C78 C77 H77A 120.1 ?
C73 C78 C77 119.8(2) yes
C73 C78 H78A 120.1 ?
C77 C78 H78A 120.1 ?
C74 O79 C80 117.65(17) yes
O79 C80 H80A 109.5 ?
O79 C80 H80B 109.5 ?
H80A C80 H80B 109.5 ?
O79 C80 H80C 109.5 ?
H80A C80 H80C 109.5 ?
H80B C80 H80C 109.5 ?
O83 P81 O82 112.55(11) yes
O83 P81 O84 108.93(9) yes
O82 P81 O84 109.89(8) yes
O83 P81 O85 109.83(8) yes
O82 P81 O85 111.53(10) yes
O84 P81 O85 103.72(10) yes
P81 O84 H84A 113(3) ?
P81 O85 H85A 114(2) ?

loop_
_geom_bond_atom_site_label_1
_geom_bond_atom_site_label_2
_geom_bond_distance
_geom_bond_publ_flag
C1 C2 1.386(3) yes
C1 C10 1.389(3) yes
C1 H1A 0.9500 ?
C2 C3 1.401(2) yes
C2 H2A 0.9500 ?
C3 C4 1.383(2) yes
C3 H3A 0.9500 ?
C4 O14 1.375(2) yes
C4 C11 1.397(2) yes
C5 C6 1.387(3) yes
C5 C12 1.401(2) yes
C5 H5A 0.9500 ?
C6 C7 1.399(3) yes
C6 H6A 0.9500 ?
C7 C8 1.378(3) yes
C7 H7A 0.9500 ?
C8 C13 1.395(3) yes
C8 H8A 0.9500 ?
N9 C13 1.375(3) yes
N9 C10 1.376(2) yes
N9 H9A 0.867(10) ?
C10 C11 1.418(2) yes
C11 C12 1.443(3) yes
C12 C13 1.414(2) yes
O14 C15 1.423(2) yes
C15 C16 1.513(2) yes
C15 H15A 0.9900 ?
C15 H15B 0.9900 ?
C16 O17 1.4149(19) yes
C16 C18 1.523(2) yes
C16 H16A 1.0000 ?
O17 H17A 0.848(10) ?
C18 N19 1.4983(19) yes
C18 H18A 0.9900 ?
C18 H18B 0.9900 ?
N19 C20 1.494(2) yes
N19 H19A 0.885(10) ?
N19 H19B 0.880(10) ?
C20 C21 1.509(2) yes
C20 H20A 0.9900 ?
C20 H20B 0.9900 ?
C21 O22 1.437(2) yes
C21 H21A 0.9900 ?
C21 H21B 0.9900 ?
O22 C23 1.367(2) yes
C23 C28 1.387(3) yes
C23 C24 1.403(3) yes
C24 O29 1.376(2) yes
C24 C25 1.384(3) yes
C25 C26 1.396(4) yes
C25 H25A 0.9500 ?
C26 C27 1.366(4) yes
C26 H26A 0.9500 ?
C27 C28 1.403(3) yes
C27 H27A 0.9500 ?
C28 H28A 0.9500 ?
O29 C30 1.436(3) yes
C30 H30A 0.9800 ?
C30 H30B 0.9800 ?
C30 H30C 0.9800 ?
P31 O32 1.5078(14) yes
P31 O33 1.5238(13) yes
P31 O34 1.5600(14) yes
P31 O35 1.5680(14) yes
O34 H34A 0.831(10) ?
O35 H35A 0.836(10) ?
O36 H36A 0.838(10) ?
C51 C52 1.385(4) yes
C51 C60 1.390(3) yes
C51 H51A 0.9500 ?
C52 C53 1.398(3) yes
C52 H52A 0.9500 ?
C53 C54 1.384(3) yes
C53 H53A 0.9500 ?
C54 O64 1.379(3) yes
C54 C61 1.394(3) yes
C55 C56 1.381(3) yes
C55 C62 1.406(3) yes
C55 H55A 0.9500 ?
C56 C57 1.398(3) yes
C56 H56A 0.9500 ?
C57 C58 1.384(4) yes
C57 H57A 0.9500 ?
C58 C63 1.392(3) yes
C58 H58A 0.9500 ?
N59 C60 1.377(3) yes
N59 C63 1.381(3) yes
N59 H59A 0.8800 ?
C60 C61 1.421(3) yes
C61 C62 1.441(3) yes
C62 C63 1.412(3) yes
O64 C65 1.432(3) yes
C65 C66 1.508(3) yes
C65 H65A 0.9900 ?
C65 H65B 0.9900 ?
C66 O67 1.416(3) yes
C66 C68 1.515(3) yes
C66 H66A 1.0000 ?
O67 H67A 0.8400 ?
C68 N69 1.492(2) yes
C68 H68A 0.9900 ?
C68 H68B 0.9900 ?
C51' C52' 1.385(5) yes
C51' C60' 1.386(5) yes
C51' H51B 0.9500 ?
C52' C53' 1.399(5) yes
C52' H52B 0.9500 ?
C53' C54' 1.387(4) yes
C53' H53B 0.9500 ?
C54' O64' 1.383(4) yes
C54' C61' 1.396(4) yes
C55' C56' 1.382(5) yes
C55' C62' 1.403(4) yes
C55' H55B 0.9500 ?
C56' C57' 1.397(5) yes
C56' H56B 0.9500 ?
C57' C58' 1.378(5) yes
C57' H57B 0.9500 ?
C58' C63' 1.390(5) yes
C58' H58B 0.9500 ?
N59' C60' 1.373(4) yes
N59' C63' 1.375(4) yes
N59' H59B 0.8800 ?
C60' C61' 1.425(4) yes
C61' C62' 1.441(4) yes
C62' C63' 1.416(4) yes
O64' C65' 1.425(4) yes
C65' C66' 1.506(5) yes
C65' H65C 0.9900 ?
C65' H65D 0.9900 ?
C66' O67' 1.421(5) yes
C66' C68' 1.517(5) yes
C66' H66B 1.0000 ?
O67' H67B 0.8400 ?
C68' N69 1.509(4) yes
C68' H68C 0.9900 ?
C68' H68D 0.9900 ?
N69 C70 1.497(2) yes
N69 H69A 0.883(10) ?
N69 H69B 0.882(10) ?
C70 C71 1.502(3) yes
C70 H70A 0.9900 ?
C70 H70B 0.9900 ?
C71 O72 1.428(2) yes
C71 H71A 0.9900 ?
C71 H71B 0.9900 ?
O72 C73 1.371(2) yes
C73 C78 1.383(3) yes
C73 C74 1.403(3) yes
C74 O79 1.377(2) yes
C74 C75 1.383(3) yes
C75 C76 1.395(3) yes
C75 H75A 0.9500 ?
C76 C77 1.380(4) yes
C76 H76A 0.9500 ?
C77 C78 1.401(3) yes
C77 H77A 0.9500 ?
C78 H78A 0.9500 ?
O79 C80 1.430(3) yes
C80 H80A 0.9800 ?
C80 H80B 0.9800 ?
C80 H80C 0.9800 ?
P81 O83 1.5036(15) yes
P81 O82 1.5122(17) yes
P81 O84 1.5581(15) yes
P81 O85 1.5604(15) yes
O84 H84A 0.841(10) ?
O85 H85A 0.829(10) ?
O86 H86A 0.834(10) ?

loop_
_geom_hbond_atom_site_label_D
_geom_hbond_atom_site_label_H
_geom_hbond_atom_site_label_A
_geom_hbond_distance_DH
_geom_hbond_distance_HA
_geom_hbond_distance_DA
_geom_hbond_angle_DHA
_geom_hbond_site_symmetry_A
N9 H9A O33 0.867(10) 1.972(12) 2.8211(19) 166(3) 3_445
O17 H17A O33 0.848(10) 1.934(12) 2.768(2) 168(3) 2_656
N19 H19A O32 0.885(10) 2.003(16) 2.797(2) 149(2) .
N19 H19B O36 0.880(10) 1.992(10) 2.872(2) 178(2) .
O34 H34A O82 0.831(10) 1.728(12) 2.553(2) 172(4) .
O35 H35A O33 0.836(10) 1.765(10) 2.5990(19) 176(3) 2_656
O36 H36A O29 0.838(10) 1.959(12) 2.7749(19) 164(2) .
N59 H59A O83 0.88 2.05 2.917(2) 170.0 3
N59' H59B O83 0.88 2.07 2.913(8) 159.1 3
O67 H67A O82 0.84 2.29 3.010(3) 143.4 2_655
O67 H67A O83 0.84 2.45 3.057(3) 129.4 2_655
O67' H67B O82 0.84 2.20 2.778(9) 125.9 2_655
O67' H67B O83 0.84 2.01 2.820(12) 161.0 2_655
N69 H69A O82 0.883(10) 1.930(11) 2.807(2) 172(2) .
N69 H69B O86 0.882(10) 1.997(13) 2.840(2) 160(2) .
O84 H84A O32 0.841(10) 1.697(13) 2.5221(19) 167(4) .
O85 H85A O83 0.829(10) 1.752(11) 2.570(2) 169(3) 2_655
O86 H86A O79 0.834(10) 2.021(11) 2.849(2) 172(3) .

loop_
_geom_torsion_atom_site_label_1
_geom_torsion_atom_site_label_2
_geom_torsion_atom_site_label_3
_geom_torsion_atom_site_label_4
_geom_torsion
_geom_torsion_publ_flag
C10 C1 C2 C3 -1.9(3) yes
C1 C2 C3 C4 -1.4(3) yes
C2 C3 C4 O14 -175.9(2) yes
C2 C3 C4 C11 3.6(3) yes
C12 C5 C6 C7 0.9(4) yes
C5 C6 C7 C8 -0.8(5) yes
C6 C7 C8 C13 -0.5(4) yes
C13 N9 C10 C1 179.3(2) yes
C13 N9 C10 C11 0.3(2) yes
C2 C1 C10 N9 -175.9(2) yes
C2 C1 C10 C11 3.0(3) yes
O14 C4 C11 C10 177.04(18) yes
C3 C4 C11 C10 -2.5(3) yes
O14 C4 C11 C12 -3.7(4) yes
C3 C4 C11 C12 176.7(2) yes
N9 C10 C11 C4 178.26(18) yes
C1 C10 C11 C4 -0.8(3) yes
N9 C10 C11 C12 -1.2(2) yes
C1 C10 C11 C12 179.76(19) yes
C6 C5 C12 C13 0.3(4) yes
C6 C5 C12 C11 179.3(3) yes
C4 C11 C12 C5 3.2(5) yes
C10 C11 C12 C5 -177.5(3) yes
C4 C11 C12 C13 -177.7(2) yes
C10 C11 C12 C13 1.6(2) yes
C10 N9 C13 C8 -179.8(2) yes
C10 N9 C13 C12 0.7(3) yes
C7 C8 C13 N9 -177.7(2) yes
C7 C8 C13 C12 1.8(4) yes
C5 C12 C13 N9 177.8(2) yes
C11 C12 C13 N9 -1.4(2) yes
C5 C12 C13 C8 -1.7(4) yes
C11 C12 C13 C8 179.1(2) yes
C3 C4 O14 C15 4.0(3) yes
C11 C4 O14 C15 -175.54(18) yes
C4 O14 C15 C16 154.46(18) yes
O14 C15 C16 O17 -174.15(16) yes
O14 C15 C16 C18 61.5(2) yes
O17 C16 C18 N19 45.7(2) yes
C15 C16 C18 N19 169.05(16) yes
C16 C18 N19 C20 151.82(16) yes
C18 N19 C20 C21 177.51(16) yes
N19 C20 C21 O22 69.1(2) yes
C20 C21 O22 C23 -174.91(15) yes
C21 O22 C23 C28 -5.0(3) yes
C21 O22 C23 C24 176.13(16) yes
O22 C23 C24 O29 0.1(2) yes
C28 C23 C24 O29 -178.89(18) yes
O22 C23 C24 C25 179.80(19) yes
C28 C23 C24 C25 0.9(3) yes
O29 C24 C25 C26 178.8(2) yes
C23 C24 C25 C26 -0.9(3) yes
C24 C25 C26 C27 0.5(4) yes
C25 C26 C27 C28 -0.1(4) yes
O22 C23 C28 C27 -179.2(2) yes
C24 C23 C28 C27 -0.4(3) yes
C26 C27 C28 C23 0.0(4) yes
C25 C24 O29 C30 -0.9(3) yes
C23 C24 O29 C30 178.87(19) yes
C60 C51 C52 C53 0.8(5) yes
C51 C52 C53 C54 0.1(5) yes
C52 C53 C54 O64 178.1(3) yes
C52 C53 C54 C61 -1.6(5) yes
C62 C55 C56 C57 -1.0(6) yes
C55 C56 C57 C58 1.3(5) yes
C56 C57 C58 C63 -0.8(5) yes
C63 N59 C60 C51 -177.9(3) yes
C63 N59 C60 C61 -0.2(4) yes
C52 C51 C60 N59 177.1(3) yes
C52 C51 C60 C61 -0.3(5) yes
O64 C54 C61 C60 -177.6(3) yes
C53 C54 C61 C60 2.1(5) yes
O64 C54 C61 C62 2.6(6) yes
C53 C54 C61 C62 -177.7(4) yes
N59 C60 C61 C54 -179.1(3) yes
C51 C60 C61 C54 -1.2(5) yes
N59 C60 C61 C62 0.8(4) yes
C51 C60 C61 C62 178.7(3) yes
C56 C55 C62 C63 0.2(6) yes
C56 C55 C62 C61 179.8(4) yes
C54 C61 C62 C55 -0.8(8) yes
C60 C61 C62 C55 179.3(4) yes
C54 C61 C62 C63 178.7(4) yes
C60 C61 C62 C63 -1.1(4) yes
C60 N59 C63 C58 179.9(3) yes
C60 N59 C63 C62 -0.6(4) yes
C57 C58 C63 N59 179.5(3) yes
C57 C58 C63 C62 0.0(5) yes
C55 C62 C63 N59 -179.3(3) yes
C61 C62 C63 N59 1.0(4) yes
C55 C62 C63 C58 0.2(6) yes
C61 C62 C63 C58 -179.4(3) yes
C53 C54 O64 C65 51.2(5) yes
C61 C54 O64 C65 -129.1(3) yes
C54 O64 C65 C66 -159.0(3) yes
O64 C65 C66 O67 70.7(3) yes
O64 C65 C66 C68 -52.2(4) yes
O67 C66 C68 N69 52.2(4) yes
C65 C66 C68 N69 177.9(3) yes
C60' C51' C52' C53' 5(3) yes
C51' C52' C53' C54' 4(3) yes
C52' C53' C54' O64' 177.8(14) yes
C52' C53' C54' C61' -11(2) yes
C62' C55' C56' C57' -6(2) yes
C55' C56' C57' C58' 2(2) yes
C56' C57' C58' C63' 1(2) yes
C63' N59' C60' C51' 177.6(17) yes
C63' N59' C60' C61' -1.0(19) yes
C52' C51' C60' N59' 175.6(17) yes
C52' C51' C60' C61' -6(3) yes
O64' C54' C61' C60' -178.8(13) yes
C53' C54' C61' C60' 10(2) yes
O64' C54' C61' C62' -8(3) yes
C53' C54' C61' C62' -179.6(17) yes
N59' C60' C61' C54' 177.6(14) yes
C51' C60' C61' C54' -1(2) yes
N59' C60' C61' C62' 4.5(18) yes
C51' C60' C61' C62' -174.3(16) yes
C56' C55' C62' C63' 7(2) yes
C56' C55' C62' C61' 177.3(16) yes
C54' C61' C62' C55' 11(3) yes
C60' C61' C62' C55' -177.2(18) yes
C54' C61' C62' C63' -177.6(18) yes
C60' C61' C62' C63' -6.2(17) yes
C60' N59' C63' C58' 179.8(17) yes
C60' N59' C63' C62' -3.0(19) yes
C57' C58' C63' N59' 177.0(16) yes
C57' C58' C63' C62' 0(2) yes
C55' C62' C63' N59' 178.4(15) yes
C61' C62' C63' N59' 5.7(18) yes
C55' C62' C63' C58' -4(2) yes
C61' C62' C63' C58' -176.9(15) yes
C53' C54' O64' C65' -38.5(18) yes
C61' C54' O64' C65' 150.6(12) yes
C54' O64' C65' C66' -178.6(9) yes
O64' C65' C66' O67' 178.5(9) yes
O64' C65' C66' C68' 56.3(11) yes
O67' C66' C68' N69 40.5(10) yes
C65' C66' C68' N69 163.2(8) yes
C66 C68 N69 C70 166.5(3) yes
C66 C68 N69 C68' -92.5(12) yes
C66' C68' N69 C68 78.9(13) yes
C66' C68' N69 C70 164.6(6) yes
C68 N69 C70 C71 175.4(2) yes
C68' N69 C70 C71 158.2(6) yes
N69 C70 C71 O72 -73.6(2) yes
C70 C71 O72 C73 -178.51(16) yes
C71 O72 C73 C78 4.4(3) yes
C71 O72 C73 C74 -176.55(17) yes
O72 C73 C74 O79 0.8(3) yes
C78 C73 C74 O79 179.86(19) yes
O72 C73 C74 C75 -178.05(19) yes
C78 C73 C74 C75 1.0(3) yes
O79 C74 C75 C76 -179.1(2) yes
C73 C74 C75 C76 -0.4(3) yes
C74 C75 C76 C77 -0.1(4) yes
C75 C76 C77 C78 0.0(4) yes
O72 C73 C78 C77 177.8(2) yes
C74 C73 C78 C77 -1.2(3) yes
C76 C77 C78 C73 0.7(4) yes
C75 C74 O79 C80 2.3(3) yes
C73 C74 O79 C80 -176.5(2) yes
